data_7061312
loop_
_publ_author_name
'Gharpure, Santosh J.'
'Jegadeesan, S.'
'Vishwakarma, Dharmendra S.'

_publ_section_title
;
 Total synthesis of myristinins A--F and
 3&#x2032;-hydroxy-5,7-dimethoxy-4-O-2&#x2032;-cycloflavan by iterative
 generation of o-quinone methides
;
_journal_issue 12
_journal_name_full 'New Journal of Chemistry'
_journal_page_first 5460
_journal_page_last 5463
_journal_paper_doi 10.1039/D2NJ00244B
_journal_volume 46
_journal_year 2022
_chemical_formula_moiety 'C17 H16 O4'
_chemical_formula_sum 'C17 H16 O4'
_chemical_formula_weight 284.30
_space_group_crystal_system monoclinic
_space_group_IT_number 15
_space_group_name_Hall '-C 2yc'
_space_group_name_H-M_alt 'C 1 2/c 1'
_atom_sites_solution_hydrogens geom
_audit_creation_date 2021-01-13
_audit_creation_method
;
Olex2 1.3-ac4
(compiled 2019.04.23 svn.r3594 for Rigaku Oxford Diffraction, GUI svn.r5739)
;
_audit_update_record
;
2021-07-16 deposited with the CCDC.	2022-02-21 downloaded from the CCDC.
;
_cell_angle_alpha 90
_cell_angle_beta 100.301(3)
_cell_angle_gamma 90
_cell_formula_units_Z 8
_cell_length_a 17.3610(14)
_cell_length_b 10.1907(8)
_cell_length_c 15.3314(10)
_cell_measurement_reflns_used 6928
_cell_measurement_temperature 150
_cell_measurement_theta_max 28.27
_cell_measurement_theta_min 2.38
_cell_volume 2668.7(3)
_computing_cell_refinement 'SAINT V8.40A (?, 2016)'
_computing_data_reduction 'SAINT V8.40A (?, 2016)'
_computing_molecular_graphics 'Olex2 (Dolomanov et al., 2009)'
_computing_publication_material 'Olex2 (Dolomanov et al., 2009)'
_computing_structure_refinement 'ShelXL (Sheldrick, 2015)'
_computing_structure_solution 'SHELXT 2014/5 (Sheldrick, 2014)'
_diffrn_ambient_temperature 150
_diffrn_measured_fraction_theta_full 0.997
_diffrn_measured_fraction_theta_max 0.993
_diffrn_measurement_device_type 'Bruker APEX-II CCD'
_diffrn_measurement_method '\f and \w scans'
_diffrn_radiation_type MoK\a
_diffrn_radiation_wavelength 0.71073
_diffrn_reflns_av_R_equivalents 0.0620
_diffrn_reflns_av_unetI/netI 0.0301
_diffrn_reflns_Laue_measured_fraction_full 0.997
_diffrn_reflns_Laue_measured_fraction_max 0.993
_diffrn_reflns_limit_h_max 23
_diffrn_reflns_limit_h_min -23
_diffrn_reflns_limit_k_max 13
_diffrn_reflns_limit_k_min -13
_diffrn_reflns_limit_l_max 20
_diffrn_reflns_limit_l_min -18
_diffrn_reflns_number 34580
_diffrn_reflns_point_group_measured_fraction_full 0.997
_diffrn_reflns_point_group_measured_fraction_max 0.993
_diffrn_reflns_theta_full 25.242
_diffrn_reflns_theta_max 28.329
_diffrn_reflns_theta_min 2.327
_diffrn_standards_number 0
_exptl_absorpt_coefficient_mu 0.101
_exptl_absorpt_correction_T_max 0.7457
_exptl_absorpt_correction_T_min 0.7017
_exptl_absorpt_correction_type multi-scan
_exptl_absorpt_process_details
;
SADABS-2016/2 (Bruker,2016/2) was used for absorption correction.
wR2(int) was 0.0812 before and 0.0614 after correction.
The Ratio of minimum to maximum transmission is 0.9410.
The \l/2 correction factor is Not present.
;
_exptl_crystal_colour colourless
_exptl_crystal_colour_primary colourless
_exptl_crystal_density_diffrn 1.415
_exptl_crystal_description block
_exptl_crystal_F_000 1200
_exptl_crystal_size_max 0.2
_exptl_crystal_size_mid 0.15
_exptl_crystal_size_min 0.015
_refine_diff_density_max 0.206
_refine_diff_density_min -0.215
_refine_diff_density_rms 0.043
_refine_ls_extinction_method none
_refine_ls_goodness_of_fit_ref 1.071
_refine_ls_hydrogen_treatment constr
_refine_ls_matrix_type full
_refine_ls_number_parameters 192
_refine_ls_number_reflns 3315
_refine_ls_number_restraints 0
_refine_ls_restrained_S_all 1.071
_refine_ls_R_factor_all 0.0589
_refine_ls_R_factor_gt 0.0399
_refine_ls_shift/su_max 0.000
_refine_ls_shift/su_mean 0.000
_refine_ls_structure_factor_coef Fsqd
_refine_ls_weighting_details 'w=1/[\s^2^(Fo^2^)+(0.0432P)^2^+1.6487P] where P=(Fo^2^+2Fc^2^)/3'
_refine_ls_weighting_scheme calc
_refine_ls_wR_factor_gt 0.0944
_refine_ls_wR_factor_ref 0.1049
_reflns_Friedel_coverage 0.000
_reflns_number_gt 2560
_reflns_number_total 3315
_reflns_threshold_expression 'I > 2\s(I)'
_cod_data_source_file d2nj00244b2.cif
_cod_data_source_block sjg_dsv_11_45_0m
_cod_depositor_comments 'Adding full bibliography for 7061308--7061314.cif.'
_cod_database_code 7061312
_shelx_shelxl_version_number 2018/3
_shelx_space_group_comment
;
The symmetry employed for this shelxl refinement is uniquely defined
by the following loop, which should always be used as a source of
symmetry information in preference to the above space-group names.
They are only intended as comments.
;
_shelx_estimated_absorpt_t_max 0.998
_shelx_estimated_absorpt_t_min 0.980
_olex2_refinement_description
;
1. Fixed Uiso
 At 1.2 times of:
  All C(H) groups, All C(H,H) groups
 At 1.5 times of:
  All C(H,H,H) groups
2.a Ternary CH refined with riding coordinates:
 C4(H4), C11(H11)
2.b Secondary CH2 refined with riding coordinates:
 C12(H12A,H12B)
2.c Aromatic/amide H refined with riding coordinates:
 C1(H1), C2(H2), C6(H6), C7(H7), C16(H16), C17(H17)
2.d Idealised Me refined as rotating group:
 C9(H9A,H9B,H9C), C15(H15A,H15B,H15C)
;
_olex2_submission_special_instructions 'No special instructions were received'

loop_
_space_group_symop_operation_xyz
'x, y, z'
'-x, y, -z+1/2'
'x+1/2, y+1/2, z'
'-x+1/2, y+1/2, -z+1/2'
'-x, -y, -z'
'x, -y, z-1/2'
'-x+1/2, -y+1/2, -z'
'x+1/2, -y+1/2, z-1/2'

loop_
_atom_site_label
_atom_site_type_symbol
_atom_site_fract_x
_atom_site_fract_y
_atom_site_fract_z
_atom_site_U_iso_or_equiv
_atom_site_adp_type
_atom_site_occupancy
_atom_site_site_symmetry_order
_atom_site_calc_flag
_atom_site_refinement_flags_posn
_atom_site_refinement_flags_adp
_atom_site_refinement_flags_occupancy
_atom_site_disorder_assembly
_atom_site_disorder_group
O1 O 0.43432(6) -0.00661(9) 0.34202(7) 0.0308(2) Uani 1 1 d . . . . .
O2 O 0.49175(6) 0.52682(10) 0.37412(8) 0.0404(3) Uani 1 1 d . . . . .
O3 O 0.15459(6) 0.23899(9) 0.37990(6) 0.0271(2) Uani 1 1 d . . . . .
O4 O 0.25202(5) 0.18036(9) 0.27460(6) 0.0237(2) Uani 1 1 d . . . . .
C1 C 0.24286(9) -0.06129(14) 0.48958(9) 0.0311(3) Uani 1 1 d . . . . .
H1 H 0.239972 -0.115868 0.539128 0.037 Uiso 1 1 calc R . . . .
C2 C 0.29384(8) -0.09273(13) 0.43384(9) 0.0291(3) Uani 1 1 d . . . . .
H2 H 0.325950 -0.168499 0.445172 0.035 Uiso 1 1 calc R . . . .
C3 C 0.29865(8) -0.01364(12) 0.36047(9) 0.0249(3) Uani 1 1 d . . . . .
C4 C 0.35587(8) -0.04604(13) 0.30018(9) 0.0289(3) Uani 1 1 d . . . . .
H4 H 0.355261 -0.142896 0.289616 0.035 Uiso 1 1 calc R . . . .
C5 C 0.44484(8) 0.12792(13) 0.34667(8) 0.0246(3) Uani 1 1 d . . . . .
C6 C 0.51110(8) 0.17459(13) 0.40330(9) 0.0267(3) Uani 1 1 d . . . . .
H6 H 0.546507 0.114664 0.436873 0.032 Uiso 1 1 calc R . . . .
C7 C 0.52524(8) 0.30770(14) 0.41058(9) 0.0277(3) Uani 1 1 d . . . . .
H7 H 0.570761 0.339165 0.448601 0.033 Uiso 1 1 calc R . . . .
C8 C 0.47284(8) 0.39648(13) 0.36221(9) 0.0270(3) Uani 1 1 d . . . . .
C9 C 0.43565(10) 0.61820(16) 0.33034(13) 0.0520(5) Uani 1 1 d . . . . .
H9A H 0.429680 0.606314 0.266047 0.078 Uiso 1 1 calc GR . . . .
H9B H 0.453528 0.707770 0.345989 0.078 Uiso 1 1 calc GR . . . .
H9C H 0.385186 0.603340 0.348877 0.078 Uiso 1 1 calc GR . . . .
C10 C 0.39287(8) 0.21526(13) 0.29744(8) 0.0232(3) Uani 1 1 d . . . . .
C11 C 0.32166(8) 0.16630(13) 0.23459(8) 0.0245(3) Uani 1 1 d . . . . .
H11 H 0.314810 0.219192 0.178790 0.029 Uiso 1 1 calc R . . . .
C12 C 0.33284(9) 0.02356(14) 0.21244(9) 0.0304(3) Uani 1 1 d . . . . .
H12A H 0.283673 -0.013564 0.178813 0.037 Uiso 1 1 calc R . . . .
H12B H 0.374457 0.014481 0.176338 0.037 Uiso 1 1 calc R . . . .
C13 C 0.25075(8) 0.09667(12) 0.34455(8) 0.0225(3) Uani 1 1 d . . . . .
C14 C 0.19830(8) 0.12879(13) 0.40147(8) 0.0238(3) Uani 1 1 d . . . . .
C15 C 0.10836(9) 0.28239(15) 0.44271(10) 0.0314(3) Uani 1 1 d . . . . .
H15A H 0.074074 0.210935 0.455023 0.047 Uiso 1 1 calc GR . . . .
H15B H 0.076448 0.357665 0.418402 0.047 Uiso 1 1 calc GR . . . .
H15C H 0.142865 0.308336 0.497768 0.047 Uiso 1 1 calc GR . . . .
C16 C 0.19534(8) 0.04952(14) 0.47447(9) 0.0290(3) Uani 1 1 d . . . . .
H16 H 0.160929 0.070829 0.514086 0.035 Uiso 1 1 calc R . . . .
C17 C 0.40720(8) 0.35033(13) 0.30597(8) 0.0250(3) Uani 1 1 d . . . . .
H17 H 0.371624 0.410539 0.272941 0.030 Uiso 1 1 calc R . . . .

loop_
_atom_site_aniso_label
_atom_site_aniso_U_11
_atom_site_aniso_U_22
_atom_site_aniso_U_33
_atom_site_aniso_U_23
_atom_site_aniso_U_13
_atom_site_aniso_U_12
O1 0.0278(5) 0.0210(5) 0.0415(6) -0.0029(4) 0.0004(4) 0.0046(4)
O2 0.0333(6) 0.0235(5) 0.0568(7) 0.0027(5) -0.0123(5) -0.0022(4)
O3 0.0285(5) 0.0243(5) 0.0292(5) 0.0019(4) 0.0073(4) 0.0035(4)
O4 0.0233(5) 0.0240(5) 0.0228(4) 0.0041(4) 0.0014(4) 0.0011(4)
C1 0.0362(8) 0.0267(7) 0.0272(7) 0.0079(6) -0.0033(6) -0.0088(6)
C2 0.0305(8) 0.0189(6) 0.0333(7) 0.0034(5) -0.0068(6) -0.0018(5)
C3 0.0260(7) 0.0183(6) 0.0276(6) -0.0018(5) -0.0025(5) -0.0029(5)
C4 0.0308(8) 0.0196(6) 0.0343(7) -0.0060(5) 0.0005(6) 0.0014(5)
C5 0.0248(7) 0.0219(6) 0.0281(6) -0.0019(5) 0.0072(5) 0.0027(5)
C6 0.0213(7) 0.0283(7) 0.0300(7) 0.0011(5) 0.0026(5) 0.0064(5)
C7 0.0204(7) 0.0309(7) 0.0300(7) -0.0009(6) 0.0000(5) 0.0003(5)
C8 0.0246(7) 0.0242(7) 0.0319(7) 0.0001(5) 0.0040(6) -0.0012(5)
C9 0.0412(10) 0.0241(8) 0.0793(13) 0.0055(8) -0.0203(9) -0.0008(7)
C10 0.0230(6) 0.0254(6) 0.0216(6) -0.0012(5) 0.0051(5) 0.0020(5)
C11 0.0264(7) 0.0258(7) 0.0210(6) -0.0006(5) 0.0033(5) 0.0006(5)
C12 0.0344(8) 0.0282(7) 0.0278(7) -0.0082(6) 0.0032(6) -0.0002(6)
C13 0.0242(7) 0.0198(6) 0.0208(6) 0.0007(5) -0.0030(5) -0.0041(5)
C14 0.0235(7) 0.0212(6) 0.0244(6) -0.0003(5) -0.0017(5) -0.0030(5)
C15 0.0301(8) 0.0306(7) 0.0353(7) -0.0046(6) 0.0105(6) -0.0018(6)
C16 0.0287(7) 0.0311(7) 0.0261(6) 0.0016(6) 0.0021(5) -0.0071(6)
C17 0.0234(7) 0.0255(7) 0.0255(6) 0.0024(5) 0.0027(5) 0.0020(5)

loop_
_atom_type_symbol
_atom_type_description
_atom_type_scat_dispersion_real
_atom_type_scat_dispersion_imag
_atom_type_scat_source
C C 0.0033 0.0016 'International Tables Vol C Tables 4.2.6.8 and 6.1.1.4'
H H 0.0000 0.0000 'International Tables Vol C Tables 4.2.6.8 and 6.1.1.4'
O O 0.0106 0.0060 'International Tables Vol C Tables 4.2.6.8 and 6.1.1.4'

loop_
_geom_angle_atom_site_label_1
_geom_angle_atom_site_label_2
_geom_angle_atom_site_label_3
_geom_angle
_geom_angle_site_symmetry_1
_geom_angle_site_symmetry_3
_geom_angle_publ_flag
C5 O1 C4 113.65(10) . . ?
C8 O2 C9 116.26(11) . . ?
C14 O3 C15 116.54(10) . . ?
C13 O4 C11 113.46(10) . . ?
C2 C1 H1 119.5 . . ?
C2 C1 C16 120.92(13) . . ?
C16 C1 H1 119.5 . . ?
C1 C2 H2 119.9 . . ?
C1 C2 C3 120.26(13) . . ?
C3 C2 H2 119.9 . . ?
C2 C3 C4 120.47(12) . . ?
C13 C3 C2 119.09(13) . . ?
C13 C3 C4 120.43(12) . . ?
O1 C4 C3 109.65(11) . . ?
O1 C4 H4 109.0 . . ?
O1 C4 C12 109.94(12) . . ?
C3 C4 H4 109.0 . . ?
C3 C4 C12 110.15(11) . . ?
C12 C4 H4 109.0 . . ?
O1 C5 C6 117.16(12) . . ?
O1 C5 C10 122.66(12) . . ?
C10 C5 C6 120.17(12) . . ?
C5 C6 H6 120.0 . . ?
C7 C6 C5 120.03(12) . . ?
C7 C6 H6 120.0 . . ?
C6 C7 H7 119.9 . . ?
C6 C7 C8 120.26(13) . . ?
C8 C7 H7 119.9 . . ?
O2 C8 C7 115.99(12) . . ?
O2 C8 C17 124.27(12) . . ?
C17 C8 C7 119.74(12) . . ?
O2 C9 H9A 109.5 . . ?
O2 C9 H9B 109.5 . . ?
O2 C9 H9C 109.5 . . ?
H9A C9 H9B 109.5 . . ?
H9A C9 H9C 109.5 . . ?
H9B C9 H9C 109.5 . . ?
C5 C10 C11 120.85(12) . . ?
C5 C10 C17 119.43(12) . . ?
C17 C10 C11 119.71(12) . . ?
O4 C11 C10 110.19(10) . . ?
O4 C11 H11 109.1 . . ?
O4 C11 C12 109.76(11) . . ?
C10 C11 H11 109.1 . . ?
C10 C11 C12 109.72(11) . . ?
C12 C11 H11 109.1 . . ?
C4 C12 C11 106.00(11) . . ?
C4 C12 H12A 110.5 . . ?
C4 C12 H12B 110.5 . . ?
C11 C12 H12A 110.5 . . ?
C11 C12 H12B 110.5 . . ?
H12A C12 H12B 108.7 . . ?
O4 C13 C3 123.04(12) . . ?
O4 C13 C14 116.25(11) . . ?
C3 C13 C14 120.71(12) . . ?
O3 C14 C13 115.78(11) . . ?
O3 C14 C16 125.16(12) . . ?
C16 C14 C13 119.06(13) . . ?
O3 C15 H15A 109.5 . . ?
O3 C15 H15B 109.5 . . ?
O3 C15 H15C 109.5 . . ?
H15A C15 H15B 109.5 . . ?
H15A C15 H15C 109.5 . . ?
H15B C15 H15C 109.5 . . ?
C1 C16 H16 120.0 . . ?
C14 C16 C1 119.95(13) . . ?
C14 C16 H16 120.0 . . ?
C8 C17 C10 120.35(12) . . ?
C8 C17 H17 119.8 . . ?
C10 C17 H17 119.8 . . ?

loop_
_geom_bond_atom_site_label_1
_geom_bond_atom_site_label_2
_geom_bond_distance
_geom_bond_site_symmetry_2
_geom_bond_publ_flag
O1 C4 1.4545(17) . ?
O1 C5 1.3832(16) . ?
O2 C8 1.3725(16) . ?
O2 C9 1.4256(18) . ?
O3 C14 1.3625(16) . ?
O3 C15 1.4295(16) . ?
O4 C11 1.4572(16) . ?
O4 C13 1.3735(15) . ?
C1 H1 0.9500 . ?
C1 C2 1.374(2) . ?
C1 C16 1.393(2) . ?
C2 H2 0.9500 . ?
C2 C3 1.3983(19) . ?
C3 C4 1.5095(19) . ?
C3 C13 1.3938(18) . ?
C4 H4 1.0000 . ?
C4 C12 1.5099(19) . ?
C5 C6 1.3950(19) . ?
C5 C10 1.3900(18) . ?
C6 H6 0.9500 . ?
C6 C7 1.3795(19) . ?
C7 H7 0.9500 . ?
C7 C8 1.3982(19) . ?
C8 C17 1.3827(19) . ?
C9 H9A 0.9800 . ?
C9 H9B 0.9800 . ?
C9 H9C 0.9800 . ?
C10 C11 1.5099(18) . ?
C10 C17 1.4007(19) . ?
C11 H11 1.0000 . ?
C11 C12 1.5141(18) . ?
C12 H12A 0.9900 . ?
C12 H12B 0.9900 . ?
C13 C14 1.4080(18) . ?
C14 C16 1.3887(18) . ?
C15 H15A 0.9800 . ?
C15 H15B 0.9800 . ?
C15 H15C 0.9800 . ?
C16 H16 0.9500 . ?
C17 H17 0.9500 . ?

loop_
_geom_torsion_atom_site_label_1
_geom_torsion_atom_site_label_2
_geom_torsion_atom_site_label_3
_geom_torsion_atom_site_label_4
_geom_torsion
_geom_torsion_site_symmetry_1
_geom_torsion_site_symmetry_2
_geom_torsion_site_symmetry_3
_geom_torsion_site_symmetry_4
_geom_torsion_publ_flag
O1 C4 C12 C11 -69.88(14) . . . . ?
O1 C5 C6 C7 179.63(12) . . . . ?
O1 C5 C10 C11 -0.75(19) . . . . ?
O1 C5 C10 C17 179.68(12) . . . . ?
O2 C8 C17 C10 179.48(13) . . . . ?
O3 C14 C16 C1 179.81(12) . . . . ?
O4 C11 C12 C4 -69.65(14) . . . . ?
O4 C13 C14 O3 0.41(17) . . . . ?
O4 C13 C14 C16 -178.72(11) . . . . ?
C1 C2 C3 C4 178.62(12) . . . . ?
C1 C2 C3 C13 -0.40(19) . . . . ?
C2 C1 C16 C14 1.0(2) . . . . ?
C2 C3 C4 O1 -77.18(15) . . . . ?
C2 C3 C4 C12 161.71(12) . . . . ?
C2 C3 C13 O4 179.44(11) . . . . ?
C2 C3 C13 C14 0.21(19) . . . . ?
C3 C4 C12 C11 51.06(14) . . . . ?
C3 C13 C14 O3 179.70(11) . . . . ?
C3 C13 C14 C16 0.56(19) . . . . ?
C4 O1 C5 C6 165.35(12) . . . . ?
C4 O1 C5 C10 -15.02(17) . . . . ?
C4 C3 C13 O4 0.42(19) . . . . ?
C4 C3 C13 C14 -178.81(12) . . . . ?
C5 O1 C4 C3 -70.51(14) . . . . ?
C5 O1 C4 C12 50.73(14) . . . . ?
C5 C6 C7 C8 0.8(2) . . . . ?
C5 C10 C11 O4 101.76(13) . . . . ?
C5 C10 C11 C12 -19.20(17) . . . . ?
C5 C10 C17 C8 0.62(19) . . . . ?
C6 C5 C10 C11 178.88(12) . . . . ?
C6 C5 C10 C17 -0.70(19) . . . . ?
C6 C7 C8 O2 179.74(12) . . . . ?
C6 C7 C8 C17 -0.9(2) . . . . ?
C7 C8 C17 C10 0.2(2) . . . . ?
C9 O2 C8 C7 -175.35(14) . . . . ?
C9 O2 C8 C17 5.3(2) . . . . ?
C10 C5 C6 C7 0.0(2) . . . . ?
C10 C11 C12 C4 51.56(14) . . . . ?
C11 O4 C13 C3 -16.71(16) . . . . ?
C11 O4 C13 C14 162.56(11) . . . . ?
C11 C10 C17 C8 -178.96(12) . . . . ?
C13 O4 C11 C10 -69.27(13) . . . . ?
C13 O4 C11 C12 51.67(13) . . . . ?
C13 C3 C4 O1 101.83(14) . . . . ?
C13 C3 C4 C12 -19.28(17) . . . . ?
C13 C14 C16 C1 -1.15(19) . . . . ?
C15 O3 C14 C13 -172.37(11) . . . . ?
C15 O3 C14 C16 6.70(18) . . . . ?
C16 C1 C2 C3 -0.2(2) . . . . ?
C17 C10 C11 O4 -78.67(14) . . . . ?
C17 C10 C11 C12 160.37(12) . . . . ?
